data_1509132
loop_
_publ_author_name
'Gunbas, Gorkem'
'Hafezi, Nema'
'Sheppard, William L'
'Olmstead, Marilyn M'
'Stoyanova, Irini V'
'Tham, Fook S'
'Meyer, Matthew P'
'Mascal, Mark'

_publ_section_title
;
 Extreme oxatriquinanes and a record C-O bond length.
;
_journal_issue 12
_journal_name_full 'Nature chemistry'
_journal_page_first 1018
_journal_page_last 1023
_journal_paper_doi 10.1038/nchem.1502
_journal_volume 4
_journal_year 2012
_chemical_formula_moiety 'C18 H33 O, P F6'
_chemical_formula_sum 'C18 H33 F6 O P'
_chemical_formula_weight 410.41
_chemical_name_systematic
; 
 ? 
;
_space_group_IT_number 14
_symmetry_cell_setting monoclinic
_symmetry_space_group_name_Hall '-P 2ybc'
_symmetry_space_group_name_H-M 'P 1 21/c 1'
_atom_sites_solution_hydrogens geom
_atom_sites_solution_primary direct
_atom_sites_solution_secondary difmap
_audit_creation_method SHELXL-97
_cell_angle_alpha 90.00
_cell_angle_beta 92.221(2)
_cell_angle_gamma 90.00
_cell_formula_units_Z 4
_cell_length_a 8.8102(10)
_cell_length_b 15.9354(17)
_cell_length_c 14.1905(15)
_cell_measurement_reflns_used 9136
_cell_measurement_temperature 90(2)
_cell_measurement_theta_max 31.8
_cell_measurement_theta_min 2.55
_cell_volume 1990.8(4)
_computing_cell_refinement 'SAINT (Bruker,2011)'
_computing_data_collection 'APEX2 (Bruker,2011)'
_computing_data_reduction 'SAINT (Bruker,2011)'
_computing_publication_material 'SHELXL-97 (Sheldrick, 2008)'
_computing_structure_refinement 'SHELXL-97 (Sheldrick, 2008)'
_computing_structure_solution 'SHELXS-97 (Sheldrick, 2008)'
_diffrn_ambient_temperature 90(2)
_diffrn_detector_area_resol_mean 8.3
_diffrn_measured_fraction_theta_full 0.992
_diffrn_measured_fraction_theta_max 0.992
_diffrn_measurement_device_type 'Bruker SMART APEXII'
_diffrn_measurement_method \w
_diffrn_radiation_monochromator graphite
_diffrn_radiation_source 'fine-focus sealed tube'
_diffrn_radiation_type MoK\a
_diffrn_radiation_wavelength 0.71073
_diffrn_reflns_av_R_equivalents 0.0221
_diffrn_reflns_av_sigmaI/netI 0.0169
_diffrn_reflns_limit_h_max 13
_diffrn_reflns_limit_h_min -12
_diffrn_reflns_limit_k_max 23
_diffrn_reflns_limit_k_min -23
_diffrn_reflns_limit_l_max 20
_diffrn_reflns_limit_l_min -20
_diffrn_reflns_number 32476
_diffrn_reflns_theta_full 31.77
_diffrn_reflns_theta_max 31.77
_diffrn_reflns_theta_min 2.56
_exptl_absorpt_coefficient_mu 0.197
_exptl_absorpt_correction_T_max 0.9397
_exptl_absorpt_correction_T_min 0.8746
_exptl_absorpt_correction_type multi-scan
_exptl_absorpt_process_details SADABS
_exptl_crystal_colour colorless
_exptl_crystal_density_diffrn 1.369
_exptl_crystal_density_method 'not measured'
_exptl_crystal_description plate
_exptl_crystal_F_000 872
_exptl_crystal_size_max 0.70
_exptl_crystal_size_mid 0.50
_exptl_crystal_size_min 0.32
_refine_diff_density_max 0.629
_refine_diff_density_min -0.420
_refine_diff_density_rms 0.067
_refine_ls_extinction_method none
_refine_ls_goodness_of_fit_ref 1.141
_refine_ls_hydrogen_treatment constr
_refine_ls_matrix_type full
_refine_ls_number_parameters 238
_refine_ls_number_reflns 6721
_refine_ls_number_restraints 0
_refine_ls_restrained_S_all 1.141
_refine_ls_R_factor_all 0.0507
_refine_ls_R_factor_gt 0.0468
_refine_ls_shift/su_max 0.000
_refine_ls_shift/su_mean 0.000
_refine_ls_structure_factor_coef Fsqd
_refine_ls_weighting_details 'calc w=1/[\s^2^(Fo^2^)+(0.0495P)^2^+2.0802P] where P=(Fo^2^+2Fc^2^)/3'
_refine_ls_weighting_scheme calc
_refine_ls_wR_factor_gt 0.1350
_refine_ls_wR_factor_ref 0.1374
_reflns_number_gt 6132
_reflns_number_total 6721
_reflns_threshold_expression >2sigma(I)
_cod_data_source_file nchem.1502-s3.cif
_cod_data_source_block gg03
_cod_original_sg_symbol_H-M 'P 21/c'
_cod_database_code 1509132

loop_
_symmetry_equiv_pos_as_xyz
'x, y, z'
'-x, y+1/2, -z+1/2'
'-x, -y, -z'
'x, -y-1/2, z-1/2'

loop_
_atom_site_label
_atom_site_type_symbol
_atom_site_fract_x
_atom_site_fract_y
_atom_site_fract_z
_atom_site_U_iso_or_equiv
_atom_site_adp_type
_atom_site_occupancy
_atom_site_symmetry_multiplicity
_atom_site_calc_flag
_atom_site_refinement_flags
O1 O 0.75544(11) 0.25170(6) 0.54428(7) 0.01322(18) Uani 1 1 d .
C1 C 0.61343(15) 0.21057(9) 0.58589(10) 0.0150(2) Uani 1 1 d .
C2 C 0.53701(17) 0.28516(9) 0.63204(11) 0.0185(3) Uani 1 1 d .
H2A H 0.5763 0.2925 0.6978 0.022 Uiso 1 1 calc R
H2B H 0.4256 0.2770 0.6323 0.022 Uiso 1 1 calc R
C3 C 0.57637(17) 0.36121(9) 0.57199(11) 0.0173(2) Uani 1 1 d .
H3A H 0.5096 0.3637 0.5143 0.021 Uiso 1 1 calc R
H3B H 0.5643 0.4138 0.6080 0.021 Uiso 1 1 calc R
C4 C 0.74108(16) 0.34914(8) 0.54670(10) 0.0141(2) Uani 1 1 d .
C5 C 0.86078(18) 0.37224(9) 0.62321(11) 0.0188(3) Uani 1 1 d .
H5A H 0.8171 0.3704 0.6864 0.023 Uiso 1 1 calc R
H5B H 0.9016 0.4292 0.6124 0.023 Uiso 1 1 calc R
C6 C 0.98532(17) 0.30589(9) 0.61481(11) 0.0194(3) Uani 1 1 d .
H6A H 1.0484 0.3178 0.5601 0.023 Uiso 1 1 calc R
H6B H 1.0518 0.3044 0.6727 0.023 Uiso 1 1 calc R
C7 C 0.90053(16) 0.22318(9) 0.60134(10) 0.0162(2) Uani 1 1 d .
C8 C 0.83383(17) 0.18669(10) 0.69036(10) 0.0189(3) Uani 1 1 d .
H8A H 0.8171 0.2313 0.7374 0.023 Uiso 1 1 calc R
H8B H 0.9021 0.1436 0.7190 0.023 Uiso 1 1 calc R
C9 C 0.68288(17) 0.14770(9) 0.65594(11) 0.0181(3) Uani 1 1 d .
H9A H 0.7000 0.0930 0.6250 0.022 Uiso 1 1 calc R
H9B H 0.6154 0.1390 0.7093 0.022 Uiso 1 1 calc R
C10 C 0.51857(16) 0.17348(9) 0.50380(11) 0.0176(3) Uani 1 1 d .
H10A H 0.4688 0.2202 0.4686 0.021 Uiso 1 1 calc R
H10B H 0.4373 0.1387 0.5301 0.021 Uiso 1 1 calc R
C11 C 0.60380(19) 0.11994(11) 0.43393(12) 0.0240(3) Uani 1 1 d .
H11A H 0.6797 0.1552 0.4029 0.029 Uiso 1 1 calc R
H11B H 0.6589 0.0746 0.4685 0.029 Uiso 1 1 calc R
C12 C 0.4964(2) 0.08111(12) 0.35871(13) 0.0288(3) Uani 1 1 d .
H12A H 0.5555 0.0492 0.3139 0.043 Uiso 1 1 calc R
H12B H 0.4400 0.1257 0.3252 0.043 Uiso 1 1 calc R
H12C H 0.4249 0.0435 0.3889 0.043 Uiso 1 1 calc R
C13 C 0.97811(17) 0.15587(9) 0.54446(11) 0.0190(3) Uani 1 1 d .
H13A H 0.9096 0.1067 0.5400 0.023 Uiso 1 1 calc R
H13B H 1.0710 0.1381 0.5805 0.023 Uiso 1 1 calc R
C14 C 1.02311(19) 0.17858(10) 0.44478(12) 0.0233(3) Uani 1 1 d .
H14A H 0.9374 0.2076 0.4114 0.028 Uiso 1 1 calc R
H14B H 1.1107 0.2175 0.4482 0.028 Uiso 1 1 calc R
C15 C 1.0653(2) 0.10019(12) 0.38973(15) 0.0342(4) Uani 1 1 d .
H15A H 1.1007 0.1166 0.3278 0.051 Uiso 1 1 calc R
H15B H 0.9759 0.0639 0.3816 0.051 Uiso 1 1 calc R
H15C H 1.1462 0.0698 0.4245 0.051 Uiso 1 1 calc R
C16 C 0.77674(16) 0.38065(8) 0.44847(10) 0.0148(2) Uani 1 1 d .
H16A H 0.7085 0.3529 0.4010 0.018 Uiso 1 1 calc R
H16B H 0.8827 0.3659 0.4345 0.018 Uiso 1 1 calc R
C17 C 0.75598(18) 0.47622(9) 0.44202(10) 0.0186(3) Uani 1 1 d .
H17A H 0.6560 0.4914 0.4666 0.022 Uiso 1 1 calc R
H17B H 0.8354 0.5039 0.4823 0.022 Uiso 1 1 calc R
C18 C 0.76529(17) 0.50874(9) 0.34117(11) 0.0186(3) Uani 1 1 d .
H18A H 0.7532 0.5699 0.3407 0.028 Uiso 1 1 calc R
H18B H 0.6844 0.4832 0.3015 0.028 Uiso 1 1 calc R
H18C H 0.8643 0.4941 0.3166 0.028 Uiso 1 1 calc R
P1 P 0.28093(4) 0.13237(2) 0.81046(3) 0.01688(9) Uani 1 1 d .
F1 F 0.13257(13) 0.07512(8) 0.79874(10) 0.0388(3) Uani 1 1 d .
F2 F 0.38063(13) 0.05138(7) 0.83725(8) 0.0323(2) Uani 1 1 d .
F3 F 0.18282(15) 0.21380(7) 0.78298(9) 0.0344(3) Uani 1 1 d .
F4 F 0.43078(13) 0.18969(7) 0.82279(8) 0.0296(2) Uani 1 1 d .
F5 F 0.31464(13) 0.11881(7) 0.70081(7) 0.0284(2) Uani 1 1 d .
F6 F 0.24823(13) 0.14678(7) 0.92014(7) 0.0298(2) Uani 1 1 d .

loop_
_atom_site_aniso_label
_atom_site_aniso_U_11
_atom_site_aniso_U_22
_atom_site_aniso_U_33
_atom_site_aniso_U_23
_atom_site_aniso_U_13
_atom_site_aniso_U_12
O1 0.0124(4) 0.0116(4) 0.0155(4) 0.0019(3) -0.0010(3) -0.0008(3)
C1 0.0142(5) 0.0147(6) 0.0161(6) 0.0024(4) 0.0019(4) -0.0026(4)
C2 0.0194(6) 0.0181(6) 0.0183(6) 0.0002(5) 0.0043(5) 0.0010(5)
C3 0.0183(6) 0.0145(6) 0.0192(6) 0.0006(5) 0.0014(5) 0.0013(5)
C4 0.0166(6) 0.0099(5) 0.0159(6) 0.0006(4) -0.0009(4) -0.0008(4)
C5 0.0220(6) 0.0161(6) 0.0179(6) -0.0007(5) -0.0044(5) -0.0028(5)
C6 0.0180(6) 0.0180(6) 0.0219(7) 0.0032(5) -0.0058(5) -0.0037(5)
C7 0.0143(6) 0.0162(6) 0.0178(6) 0.0042(5) -0.0029(4) -0.0004(4)
C8 0.0201(6) 0.0197(6) 0.0166(6) 0.0051(5) -0.0025(5) -0.0021(5)
C9 0.0197(6) 0.0164(6) 0.0182(6) 0.0046(5) 0.0005(5) -0.0020(5)
C10 0.0167(6) 0.0168(6) 0.0192(6) -0.0001(5) -0.0015(5) -0.0029(5)
C11 0.0209(7) 0.0260(7) 0.0250(7) -0.0078(6) -0.0014(6) -0.0019(6)
C12 0.0312(8) 0.0265(8) 0.0283(8) -0.0073(6) -0.0030(6) -0.0083(7)
C13 0.0167(6) 0.0160(6) 0.0243(7) 0.0040(5) 0.0009(5) 0.0020(5)
C14 0.0242(7) 0.0193(7) 0.0269(8) 0.0036(6) 0.0076(6) 0.0020(5)
C15 0.0397(10) 0.0262(8) 0.0376(10) -0.0004(7) 0.0144(8) 0.0078(7)
C16 0.0174(6) 0.0122(5) 0.0149(6) 0.0010(4) -0.0004(4) -0.0001(4)
C17 0.0256(7) 0.0124(6) 0.0176(6) 0.0009(5) 0.0001(5) 0.0008(5)
C18 0.0214(7) 0.0151(6) 0.0191(6) 0.0035(5) -0.0012(5) -0.0008(5)
P1 0.01480(16) 0.01670(17) 0.01916(17) 0.00372(12) 0.00121(12) 0.00250(12)
F1 0.0228(5) 0.0393(7) 0.0541(8) 0.0101(6) -0.0018(5) -0.0110(5)
F2 0.0342(6) 0.0262(5) 0.0362(6) 0.0035(4) -0.0008(5) 0.0158(4)
F3 0.0425(7) 0.0286(5) 0.0318(6) 0.0075(4) -0.0036(5) 0.0165(5)
F4 0.0285(5) 0.0347(6) 0.0256(5) -0.0021(4) 0.0000(4) -0.0123(4)
F5 0.0317(5) 0.0341(6) 0.0191(4) -0.0042(4) -0.0004(4) -0.0020(4)
F6 0.0340(6) 0.0352(6) 0.0208(5) 0.0075(4) 0.0093(4) 0.0124(4)

loop_
_atom_type_symbol
_atom_type_description
_atom_type_scat_dispersion_real
_atom_type_scat_dispersion_imag
_atom_type_scat_source
C C 0.0033 0.0016 'International Tables Vol C Tables 4.2.6.8 and 6.1.1.4'
H H 0.0000 0.0000 'International Tables Vol C Tables 4.2.6.8 and 6.1.1.4'
O O 0.0106 0.0060 'International Tables Vol C Tables 4.2.6.8 and 6.1.1.4'
F F 0.0171 0.0103 'International Tables Vol C Tables 4.2.6.8 and 6.1.1.4'
P P 0.1023 0.0942 'International Tables Vol C Tables 4.2.6.8 and 6.1.1.4'

loop_
_geom_angle_atom_site_label_1
_geom_angle_atom_site_label_2
_geom_angle_atom_site_label_3
_geom_angle
C1 O1 C7 109.73(9)
C1 O1 C4 110.22(10)
C7 O1 C4 110.22(9)
C9 C1 C10 115.96(12)
C9 C1 C2 113.89(12)
C10 C1 C2 113.05(12)
C9 C1 O1 102.54(10)
C10 C1 O1 107.41(11)
C2 C1 O1 102.14(10)
C1 C2 C3 105.36(11)
C1 C2 H2A 110.7
C3 C2 H2A 110.7
C1 C2 H2B 110.7
C3 C2 H2B 110.7
H2A C2 H2B 108.8
C4 C3 C2 105.68(11)
C4 C3 H3A 110.6
C2 C3 H3A 110.6
C4 C3 H3B 110.6
C2 C3 H3B 110.6
H3A C3 H3B 108.7
C3 C4 C16 113.96(11)
C3 C4 C5 116.12(12)
C16 C4 C5 114.13(12)
C3 C4 O1 102.14(10)
C16 C4 O1 106.73(10)
C5 C4 O1 101.61(10)
C4 C5 C6 104.78(12)
C4 C5 H5A 110.8
C6 C5 H5A 110.8
C4 C5 H5B 110.8
C6 C5 H5B 110.8
H5A C5 H5B 108.9
C7 C6 C5 104.93(12)
C7 C6 H6A 110.8
C5 C6 H6A 110.8
C7 C6 H6B 110.8
C5 C6 H6B 110.8
H6A C6 H6B 108.8
C13 C7 C6 116.66(12)
C13 C7 C8 111.43(12)
C6 C7 C8 115.32(13)
C13 C7 O1 107.89(11)
C6 C7 O1 101.64(10)
C8 C7 O1 101.95(11)
C7 C8 C9 104.34(12)
C7 C8 H8A 110.9
C9 C8 H8A 110.9
C7 C8 H8B 110.9
C9 C8 H8B 110.9
H8A C8 H8B 108.9
C1 C9 C8 105.28(11)
C1 C9 H9A 110.7
C8 C9 H9A 110.7
C1 C9 H9B 110.7
C8 C9 H9B 110.7
H9A C9 H9B 108.8
C1 C10 C11 116.33(12)
C1 C10 H10A 108.2
C11 C10 H10A 108.2
C1 C10 H10B 108.2
C11 C10 H10B 108.2
H10A C10 H10B 107.4
C12 C11 C10 111.88(14)
C12 C11 H11A 109.2
C10 C11 H11A 109.2
C12 C11 H11B 109.2
C10 C11 H11B 109.2
H11A C11 H11B 107.9
C11 C12 H12A 109.5
C11 C12 H12B 109.5
H12A C12 H12B 109.5
C11 C12 H12C 109.5
H12A C12 H12C 109.5
H12B C12 H12C 109.5
C7 C13 C14 117.56(12)
C7 C13 H13A 107.9
C14 C13 H13A 107.9
C7 C13 H13B 107.9
C14 C13 H13B 107.9
H13A C13 H13B 107.2
C15 C14 C13 110.92(14)
C15 C14 H14A 109.5
C13 C14 H14A 109.5
C15 C14 H14B 109.5
C13 C14 H14B 109.5
H14A C14 H14B 108.0
C14 C15 H15A 109.5
C14 C15 H15B 109.5
H15A C15 H15B 109.5
C14 C15 H15C 109.5
H15A C15 H15C 109.5
H15B C15 H15C 109.5
C4 C16 C17 110.63(12)
C4 C16 H16A 109.5
C17 C16 H16A 109.5
C4 C16 H16B 109.5
C17 C16 H16B 109.5
H16A C16 H16B 108.1
C18 C17 C16 112.43(12)
C18 C17 H17A 109.1
C16 C17 H17A 109.1
C18 C17 H17B 109.1
C16 C17 H17B 109.1
H17A C17 H17B 107.8
C17 C18 H18A 109.5
C17 C18 H18B 109.5
H18A C18 H18B 109.5
C17 C18 H18C 109.5
H18A C18 H18C 109.5
H18B C18 H18C 109.5
F1 P1 F3 90.33(7)
F1 P1 F2 90.20(7)
F3 P1 F2 179.33(7)
F1 P1 F5 90.21(7)
F3 P1 F5 89.52(6)
F2 P1 F5 90.07(6)
F1 P1 F4 179.64(7)
F3 P1 F4 89.97(7)
F2 P1 F4 89.51(7)
F5 P1 F4 90.00(6)
F1 P1 F6 90.32(7)
F3 P1 F6 90.27(6)
F2 P1 F6 90.14(6)
F5 P1 F6 179.43(7)
F4 P1 F6 89.47(6)

loop_
_geom_bond_atom_site_label_1
_geom_bond_atom_site_label_2
_geom_bond_distance
O1 C1 1.5496(16)
O1 C7 1.5543(17)
O1 C4 1.5583(16)
C1 C9 1.523(2)
C1 C10 1.526(2)
C1 C2 1.526(2)
C2 C3 1.529(2)
C2 H2A 0.9900
C2 H2B 0.9900
C3 C4 1.521(2)
C3 H3A 0.9900
C3 H3B 0.9900
C4 C16 1.5258(19)
C4 C5 1.529(2)
C5 C6 1.532(2)
C5 H5A 0.9900
C5 H5B 0.9900
C6 C7 1.523(2)
C6 H6A 0.9900
C6 H6B 0.9900
C7 C13 1.521(2)
C7 C8 1.529(2)
C8 C9 1.531(2)
C8 H8A 0.9900
C8 H8B 0.9900
C9 H9A 0.9900
C9 H9B 0.9900
C10 C11 1.527(2)
C10 H10A 0.9900
C10 H10B 0.9900
C11 C12 1.529(2)
C11 H11A 0.9900
C11 H11B 0.9900
C12 H12A 0.9800
C12 H12B 0.9800
C12 H12C 0.9800
C13 C14 1.527(2)
C13 H13A 0.9900
C13 H13B 0.9900
C14 C15 1.527(2)
C14 H14A 0.9900
C14 H14B 0.9900
C15 H15A 0.9800
C15 H15B 0.9800
C15 H15C 0.9800
C16 C17 1.5362(19)
C16 H16A 0.9900
C16 H16B 0.9900
C17 C18 1.527(2)
C17 H17A 0.9900
C17 H17B 0.9900
C18 H18A 0.9800
C18 H18B 0.9800
C18 H18C 0.9800
P1 F1 1.5974(12)
P1 F3 1.5990(11)
P1 F2 1.5988(11)
P1 F5 1.6098(11)
P1 F4 1.6093(11)
P1 F6 1.6103(11)
